data_4319153
loop_
_publ_author_name
'Beno\^it Domercq'
'Claude Coulon'
'Marc Fourmigu\'e'

_publ_section_title
;
 A Density Functional Study of the Highly Adaptable Molecular Structure of
 Mo(V) and W(V) Dithiolene Complexes: From Three-Dimensional
 Antiferromagnet to Spin Ladder
;
_journal_name_full 'Inorganic Chemistry'
_journal_page_first 371
_journal_page_last 378
_journal_paper_doi 10.1021/ic000550y
_journal_volume 40
_journal_year 2001
_chemical_formula_moiety 'C13 H10 S3 Se2 W, As F6'
_chemical_formula_sum 'C13 H10 As F6 S3 Se2 W'
_chemical_formula_weight 793.08
_chemical_name_common 'Cp~2~W(dsit), AsF~6~'
_chemical_name_systematic
; 
 [2,3-diselenato-4,5-dithiole-2-thione]bis[h-cyclopentadienyl]
 tungsten[V], hexafluoroarsenate 
;
_space_group_IT_number 14
_symmetry_cell_setting monoclinic
_symmetry_space_group_name_Hall '-P 2ybc'
_symmetry_space_group_name_H-M 'P 1 21/c 1'
_atom_sites_solution_hydrogens geom
_atom_sites_solution_primary direct
_atom_sites_solution_secondary difmap
_audit_creation_method SHELXL-97
_cell_angle_alpha 90.00
_cell_angle_beta 90.934(11)
_cell_angle_gamma 90.00
_cell_formula_units_Z 4
_cell_length_a 6.8442(7)
_cell_length_b 15.9923(13)
_cell_length_c 17.6594(16)
_cell_measurement_reflns_used 5000
_cell_measurement_temperature 293(2)
_cell_measurement_theta_max 24
_cell_measurement_theta_min 1.7
_cell_volume 1932.6(3)
_computing_cell_refinement 'SELECT (Stoe IPDS)'
_computing_data_collection 'EXPOSE (Stoe IPDS)'
_computing_data_reduction 'INTEGRATE (Stoe IPDS)'
_computing_molecular_graphics 'DIAMOND 2.1a (Brandenburg, 1996)'
_computing_publication_material 'SHELXL-97 (Sheldrick, 1997)'
_computing_structure_refinement 'SHELXL-97 (Sheldrick, 1997)'
_computing_structure_solution 'SHELXS-97 (Sheldrick, 1990)'
_diffrn_ambient_temperature 293(2)
_diffrn_detector_area_resol_mean 6.66
_diffrn_measured_fraction_theta_full 0.994
_diffrn_measured_fraction_theta_max 0.994
_diffrn_measurement_device_type 'STOE IPDS'
_diffrn_measurement_method 'Rotation, \D\Y = 1.4'
_diffrn_radiation_monochromator graphite
_diffrn_radiation_source 'fine-focus sealed tube'
_diffrn_radiation_type MoK\a
_diffrn_radiation_wavelength 0.71073
_diffrn_reflns_av_R_equivalents 0.0513
_diffrn_reflns_av_sigmaI/netI 0.0482
_diffrn_reflns_limit_h_max 7
_diffrn_reflns_limit_h_min -7
_diffrn_reflns_limit_k_max 18
_diffrn_reflns_limit_k_min -18
_diffrn_reflns_limit_l_max 20
_diffrn_reflns_limit_l_min -20
_diffrn_reflns_number 12078
_diffrn_reflns_theta_full 23.98
_diffrn_reflns_theta_max 23.98
_diffrn_reflns_theta_min 1.72
_exptl_absorpt_coefficient_mu 11.818
_exptl_absorpt_correction_T_max 0.4435
_exptl_absorpt_correction_T_min 0.0943
_exptl_absorpt_correction_type numerical
_exptl_absorpt_process_details 'Faceit, Stoe-IPDS'
_exptl_crystal_colour black
_exptl_crystal_density_diffrn 2.726
_exptl_crystal_density_method 'not measured'
_exptl_crystal_description needles
_exptl_crystal_F_000 1460
_exptl_crystal_size_max 0.462
_exptl_crystal_size_mid 0.077
_exptl_crystal_size_min 0.077
_refine_diff_density_max 0.560
_refine_diff_density_min -0.714
_refine_diff_density_rms 0.135
_refine_ls_extinction_method none
_refine_ls_goodness_of_fit_ref 0.873
_refine_ls_hydrogen_treatment mixed
_refine_ls_matrix_type full
_refine_ls_number_parameters 235
_refine_ls_number_reflns 3009
_refine_ls_number_restraints 0
_refine_ls_restrained_S_all 0.873
_refine_ls_R_factor_all 0.0405
_refine_ls_R_factor_gt 0.0245
_refine_ls_shift/su_max 0.001
_refine_ls_shift/su_mean 0.000
_refine_ls_structure_factor_coef Fsqd
_refine_ls_weighting_details 'calc w=1/[\s^2^(Fo^2^)+(0.0175P)^2^+0.0000P] where P=(Fo^2^+2Fc^2^)/3'
_refine_ls_weighting_scheme calc
_refine_ls_wR_factor_gt 0.0416
_refine_ls_wR_factor_ref 0.0437
_reflns_number_gt 2308
_reflns_number_total 3009
_reflns_threshold_expression >2sigma(I)
_cod_data_source_file ic000550y_5.cif
_cod_data_source_block wdsas
_cod_database_code 4319153

loop_
_symmetry_equiv_pos_as_xyz
'x, y, z'
'-x, y+1/2, -z+1/2'
'-x, -y, -z'
'x, -y-1/2, z-1/2'

loop_
_atom_site_label
_atom_site_type_symbol
_atom_site_fract_x
_atom_site_fract_y
_atom_site_fract_z
_atom_site_U_iso_or_equiv
_atom_site_adp_type
_atom_site_occupancy
_atom_site_symmetry_multiplicity
_atom_site_calc_flag
_atom_site_refinement_flags
_atom_site_disorder_assembly
_atom_site_disorder_group
W1 W 0.45644(3) 0.295254(15) 0.112311(14) 0.03069(8) Uani 1 1 d . . .
Se1 Se 0.12973(8) 0.22595(4) 0.07984(4) 0.04184(17) Uani 1 1 d . . .
Se2 Se 0.59745(9) 0.15576(4) 0.07212(5) 0.0509(2) Uani 1 1 d . . .
S1 S 0.0196(2) 0.03573(10) 0.09917(11) 0.0474(4) Uani 1 1 d . . .
S2 S 0.4186(2) -0.02139(10) 0.09954(11) 0.0502(5) Uani 1 1 d . . .
S3 S 0.0950(3) -0.14598(11) 0.10844(12) 0.0617(5) Uani 1 1 d . . .
C1 C 0.3844(8) 0.0858(4) 0.0912(3) 0.0363(14) Uani 1 1 d . . .
C2 C 0.1961(8) 0.1132(4) 0.0924(3) 0.0363(14) Uani 1 1 d . . .
C3 C 0.1734(9) -0.0497(4) 0.1024(4) 0.0439(16) Uani 1 1 d . . .
C4 C 0.3131(14) 0.2967(12) 0.2315(5) 0.107(4) Uani 1 1 d . . .
H4 H 0.1788 0.2914 0.2371 0.128 Uiso 1 1 calc R . .
C5 C 0.408(2) 0.3682(8) 0.2245(5) 0.099(4) Uani 1 1 d . . .
H5 H 0.3518 0.4211 0.2233 0.118 Uiso 1 1 calc R . .
C6 C 0.6051(16) 0.3509(7) 0.2194(5) 0.089(3) Uani 1 1 d . . .
H6 H 0.7048 0.3899 0.2140 0.107 Uiso 1 1 calc R . .
C7 C 0.6271(13) 0.2652(7) 0.2237(5) 0.081(3) Uani 1 1 d . . .
H7 H 0.7436 0.2353 0.2230 0.097 Uiso 1 1 calc R . .
C8 C 0.440(2) 0.2330(6) 0.2294(4) 0.090(3) Uani 1 1 d . . .
H8 H 0.4085 0.1766 0.2314 0.108 Uiso 1 1 calc R . .
C9 C 0.6286(11) 0.3266(5) 0.0004(5) 0.060(2) Uani 1 1 d . . .
H9 H 0.7203 0.2908 -0.0204 0.072 Uiso 1 1 calc R . .
C10 C 0.4259(11) 0.3267(5) -0.0158(4) 0.058(2) Uani 1 1 d . . .
H10 H 0.3594 0.2902 -0.0481 0.069 Uiso 1 1 calc R . .
C11 C 0.3422(10) 0.3930(5) 0.0265(4) 0.056(2) Uani 1 1 d . . .
H11 H 0.2112 0.4086 0.0265 0.068 Uiso 1 1 calc R . .
C12 C 0.4925(13) 0.4299(4) 0.0677(5) 0.067(2) Uani 1 1 d . . .
H12 H 0.4803 0.4751 0.1004 0.081 Uiso 1 1 calc R . .
C13 C 0.6661(10) 0.3879(5) 0.0519(5) 0.065(2) Uani 1 1 d . . .
H13 H 0.7880 0.3999 0.0732 0.078 Uiso 1 1 calc R . .
As1 As -0.01022(9) 0.07504(4) 0.33516(4) 0.04209(17) Uani 1 1 d . . .
F1 F -0.0135(7) 0.0192(3) 0.4169(3) 0.1012(17) Uani 1 1 d . . .
F2 F -0.2559(6) 0.0803(3) 0.3369(3) 0.1003(18) Uani 1 1 d . . .
F3 F 0.0060(7) 0.1645(3) 0.3863(3) 0.1005(16) Uani 1 1 d . . .
F4 F -0.0185(8) -0.0163(3) 0.2875(4) 0.116(2) Uani 1 1 d . . .
F5 F 0.2372(6) 0.0683(3) 0.3358(3) 0.0934(17) Uani 1 1 d . . .
F6 F -0.0063(7) 0.1343(3) 0.2556(3) 0.0902(15) Uani 1 1 d . . .

loop_
_atom_site_aniso_label
_atom_site_aniso_U_11
_atom_site_aniso_U_22
_atom_site_aniso_U_33
_atom_site_aniso_U_23
_atom_site_aniso_U_13
_atom_site_aniso_U_12
W1 0.03285(11) 0.02423(12) 0.03499(14) 0.00195(14) 0.00043(9) 0.00040(11)
Se1 0.0373(3) 0.0282(3) 0.0596(4) -0.0006(3) -0.0082(3) 0.0013(2)
Se2 0.0435(3) 0.0312(4) 0.0786(6) -0.0018(4) 0.0155(3) 0.0056(3)
S1 0.0519(9) 0.0318(9) 0.0582(12) -0.0017(9) -0.0003(8) -0.0056(7)
S2 0.0617(10) 0.0271(8) 0.0619(13) 0.0020(9) 0.0050(9) 0.0057(7)
S3 0.0934(13) 0.0309(10) 0.0609(13) -0.0004(10) 0.0060(11) -0.0130(9)
C1 0.053(3) 0.025(3) 0.031(4) -0.006(3) 0.001(3) -0.005(3)
C2 0.040(3) 0.032(3) 0.036(4) -0.005(3) 0.001(3) -0.005(3)
C3 0.068(4) 0.030(4) 0.033(4) -0.004(3) 0.000(3) -0.008(3)
C4 0.085(6) 0.186(14) 0.049(6) -0.050(9) 0.014(5) -0.026(9)
C5 0.155(10) 0.083(8) 0.056(6) -0.027(6) -0.037(7) 0.067(8)
C6 0.121(8) 0.092(8) 0.054(6) 0.004(6) -0.026(5) -0.062(7)
C7 0.085(6) 0.106(8) 0.050(5) -0.010(5) -0.026(4) 0.044(6)
C8 0.177(11) 0.061(6) 0.032(5) 0.004(4) -0.001(6) -0.047(7)
C9 0.073(5) 0.045(5) 0.064(5) 0.022(4) 0.033(4) 0.008(4)
C10 0.092(6) 0.049(5) 0.031(4) 0.006(4) 0.003(4) -0.016(4)
C11 0.059(4) 0.053(5) 0.058(5) 0.030(4) 0.007(4) 0.007(4)
C12 0.107(6) 0.029(4) 0.067(6) 0.009(4) 0.024(5) -0.013(4)
C13 0.053(4) 0.054(5) 0.088(7) 0.028(5) 0.006(4) -0.021(4)
As1 0.0472(3) 0.0358(4) 0.0434(4) 0.0053(3) 0.0057(3) 0.0023(3)
F1 0.111(4) 0.107(4) 0.086(4) 0.057(3) 0.014(3) 0.005(3)
F2 0.053(2) 0.113(4) 0.136(5) 0.038(4) 0.003(3) 0.002(2)
F3 0.125(4) 0.062(3) 0.114(4) -0.035(3) 0.001(3) 0.004(3)
F4 0.146(4) 0.064(3) 0.139(5) -0.040(4) 0.003(4) -0.014(3)
F5 0.059(2) 0.088(4) 0.134(5) 0.016(3) 0.023(3) 0.009(2)
F6 0.109(3) 0.094(4) 0.067(3) 0.039(3) 0.005(3) 0.002(3)

loop_
_atom_type_symbol
_atom_type_description
_atom_type_scat_dispersion_real
_atom_type_scat_dispersion_imag
_atom_type_scat_source
C C 0.0033 0.0016 'International Tables Vol C Tables 4.2.6.8 and 6.1.1.4'
H H 0.0000 0.0000 'International Tables Vol C Tables 4.2.6.8 and 6.1.1.4'
F F 0.0171 0.0103 'International Tables Vol C Tables 4.2.6.8 and 6.1.1.4'
S S 0.1246 0.1234 'International Tables Vol C Tables 4.2.6.8 and 6.1.1.4'
As As 0.0499 2.0058 'International Tables Vol C Tables 4.2.6.8 and 6.1.1.4'
Se Se -0.0929 2.2259 'International Tables Vol C Tables 4.2.6.8 and 6.1.1.4'
W W -0.8490 6.8722 'International Tables Vol C Tables 4.2.6.8 and 6.1.1.4'

loop_
_geom_angle_atom_site_label_1
_geom_angle_atom_site_label_2
_geom_angle_atom_site_label_3
_geom_angle
_geom_angle_site_symmetry_1
_geom_angle_site_symmetry_3
_geom_angle_publ_flag
C8 W1 C11 149.8(4) . . ?
C8 W1 C12 135.9(3) . . ?
C11 W1 C12 34.9(3) . . ?
C8 W1 C6 57.1(3) . . ?
C11 W1 C6 114.6(4) . . ?
C12 W1 C6 82.6(3) . . ?
C8 W1 C7 34.8(3) . . ?
C11 W1 C7 149.1(4) . . ?
C12 W1 C7 115.3(4) . . ?
C6 W1 C7 34.7(3) . . ?
C8 W1 C10 164.7(3) . . ?
C11 W1 C10 35.8(3) . . ?
C12 W1 C10 58.3(3) . . ?
C6 W1 C10 138.1(3) . . ?
C7 W1 C10 154.9(3) . . ?
C8 W1 C5 56.1(3) . . ?
C11 W1 C5 99.7(3) . . ?
C12 W1 C5 80.8(4) . . ?
C6 W1 C5 34.6(3) . . ?
C7 W1 C5 57.2(3) . . ?
C10 W1 C5 135.1(3) . . ?
C8 W1 C13 136.5(4) . . ?
C11 W1 C13 58.2(3) . . ?
C12 W1 C13 35.0(3) . . ?
C6 W1 C13 82.2(3) . . ?
C7 W1 C13 102.4(4) . . ?
C10 W1 C13 57.5(3) . . ?
C5 W1 C13 99.7(5) . . ?
C8 W1 C4 33.6(4) . . ?
C11 W1 C4 116.3(5) . . ?
C12 W1 C4 110.3(5) . . ?
C6 W1 C4 56.3(3) . . ?
C7 W1 C4 56.7(3) . . ?
C10 W1 C4 147.4(4) . . ?
C5 W1 C4 32.9(4) . . ?
C13 W1 C4 132.5(5) . . ?
C8 W1 C9 150.8(4) . . ?
C11 W1 C9 58.4(2) . . ?
C12 W1 C9 57.4(3) . . ?
C6 W1 C9 112.5(3) . . ?
C7 W1 C9 120.0(3) . . ?
C10 W1 C9 35.0(2) . . ?
C5 W1 C9 133.1(4) . . ?
C13 W1 C9 33.6(3) . . ?
C4 W1 C9 166.0(5) . . ?
C8 W1 Se2 84.0(3) . . ?
C11 W1 Se2 122.6(2) . . ?
C12 W1 Se2 132.98(19) . . ?
C6 W1 Se2 113.8(3) . . ?
C7 W1 Se2 82.3(2) . . ?
C10 W1 Se2 86.94(19) . . ?
C5 W1 Se2 137.7(2) . . ?
C13 W1 Se2 101.0(2) . . ?
C4 W1 Se2 115.3(5) . . ?
C9 W1 Se2 75.88(19) . . ?
C8 W1 Se1 87.7(3) . . ?
C11 W1 Se1 81.97(19) . . ?
C12 W1 Se1 115.3(2) . . ?
C6 W1 Se1 136.3(2) . . ?
C7 W1 Se1 121.8(3) . . ?
C10 W1 Se1 79.09(18) . . ?
C5 W1 Se1 105.8(4) . . ?
C13 W1 Se1 135.7(2) . . ?
C4 W1 Se1 80.1(3) . . ?
C9 W1 Se1 110.5(2) . . ?
Se2 W1 Se1 83.75(2) . . ?
C2 Se1 W1 100.47(17) . . ?
C1 Se2 W1 100.02(18) . . ?
C3 S1 C2 98.2(3) . . ?
C1 S2 C3 97.5(3) . . ?
C2 C1 S2 116.3(4) . . ?
C2 C1 Se2 123.4(4) . . ?
S2 C1 Se2 120.0(3) . . ?
C1 C2 S1 115.5(4) . . ?
C1 C2 Se1 122.4(4) . . ?
S1 C2 Se1 121.9(3) . . ?
S3 C3 S1 123.2(4) . . ?
S3 C3 S2 124.4(4) . . ?
S1 C3 S2 112.4(3) . . ?
C5 C4 C8 109.5(9) . . ?
C5 C4 W1 73.2(6) . . ?
C8 C4 W1 71.6(5) . . ?
C4 C5 C6 108.3(9) . . ?
C4 C5 W1 73.9(6) . . ?
C6 C5 W1 72.0(5) . . ?
C7 C6 C5 107.6(8) . . ?
C7 C6 W1 73.1(5) . . ?
C5 C6 W1 73.4(5) . . ?
C6 C7 C8 105.9(8) . . ?
C6 C7 W1 72.2(5) . . ?
C8 C7 W1 71.7(5) . . ?
C4 C8 C7 108.7(9) . . ?
C4 C8 W1 74.7(6) . . ?
C7 C8 W1 73.5(5) . . ?
C13 C9 C10 108.0(7) . . ?
C13 C9 W1 71.7(4) . . ?
C10 C9 W1 70.7(4) . . ?
C9 C10 C11 107.3(7) . . ?
C9 C10 W1 74.3(4) . . ?
C11 C10 W1 71.4(4) . . ?
C12 C11 C10 107.0(6) . . ?
C12 C11 W1 72.7(4) . . ?
C10 C11 W1 72.8(4) . . ?
C11 C12 C13 108.5(7) . . ?
C11 C12 W1 72.4(4) . . ?
C13 C12 W1 73.4(4) . . ?
C9 C13 C12 109.2(7) . . ?
C9 C13 W1 74.7(4) . . ?
C12 C13 W1 71.5(4) . . ?
F2 As1 F4 91.5(3) . . ?
F2 As1 F3 90.3(3) . . ?
F4 As1 F3 177.1(3) . . ?
F2 As1 F6 90.9(2) . . ?
F4 As1 F6 94.1(3) . . ?
F3 As1 F6 88.2(3) . . ?
F2 As1 F5 178.4(3) . . ?
F4 As1 F5 88.5(3) . . ?
F3 As1 F5 89.6(3) . . ?
F6 As1 F5 90.7(2) . . ?
F2 As1 F1 89.1(2) . . ?
F4 As1 F1 88.1(3) . . ?
F3 As1 F1 89.6(3) . . ?
F6 As1 F1 177.7(3) . . ?
F5 As1 F1 89.3(2) . . ?

loop_
_geom_bond_atom_site_label_1
_geom_bond_atom_site_label_2
_geom_bond_distance
_geom_bond_site_symmetry_2
_geom_bond_publ_flag
W1 C8 2.299(8) . ?
W1 C11 2.305(7) . ?
W1 C12 2.308(7) . ?
W1 C6 2.311(8) . ?
W1 C7 2.322(8) . ?
W1 C10 2.323(7) . ?
W1 C5 2.328(9) . ?
W1 C13 2.333(6) . ?
W1 C4 2.337(8) . ?
W1 C9 2.370(6) . ?
W1 Se2 2.5366(7) . ?
W1 Se1 2.5525(6) . ?
Se1 C2 1.871(6) . ?
Se2 C1 1.873(6) . ?
S1 C3 1.725(7) . ?
S1 C2 1.736(6) . ?
S2 C1 1.736(6) . ?
S2 C3 1.739(6) . ?
S3 C3 1.635(6) . ?
C1 C2 1.362(8) . ?
C4 C5 1.322(15) . ?
C4 C8 1.342(15) . ?
C5 C6 1.381(13) . ?
C6 C7 1.380(13) . ?
C7 C8 1.383(12) . ?
C9 C13 1.358(11) . ?
C9 C10 1.412(10) . ?
C10 C11 1.423(10) . ?
C11 C12 1.383(11) . ?
C12 C13 1.397(10) . ?
As1 F2 1.685(4) . ?
As1 F4 1.687(5) . ?
As1 F3 1.695(5) . ?
As1 F6 1.696(4) . ?
As1 F5 1.696(4) . ?
As1 F1 1.698(4) . ?
